data_2011405
loop_
_publ_author_name
'Fromm, Katharina M.'
'Goesmann, Helmut'

_publ_section_title
;
 On the way to sol--gels: an analysis of the intra- and intermolecular
 hydrogen bonding in [Ba(OH)I(H~2~O)~4~]
;
_journal_issue 10
_journal_name_full 'Acta Crystallographica Section C'
_journal_page_first 1179
_journal_page_last 1180
_journal_paper_doi 10.1107/S0108270100009586
_journal_volume 56
_journal_year 2000
_chemical_formula_analytical '[Ba (O H) I (H2 O)4]'
_chemical_formula_moiety 'Ba (O H) I (H2 O)4'
_chemical_formula_structural '[Ba (O H) I (H2 O) (H2 O)6/2]'
_chemical_formula_sum 'Ba H9 I O5'
_chemical_formula_weight 353.31
_chemical_name_common 'Barium hydroxyde iodide tetra-hydrate'
_chemical_name_systematic
;
Tetraaquabarium hydroxide iodide
;
_space_group_IT_number 2
_symmetry_cell_setting triclinic
_symmetry_space_group_name_Hall '-P 1'
_symmetry_space_group_name_H-M 'P -1'
_cell_angle_alpha 90.37(3)
_cell_angle_beta 107.03(3)
_cell_angle_gamma 90.86(3)
_cell_formula_units_Z 2
_cell_length_a 6.2757(13)
_cell_length_b 8.026(2)
_cell_length_c 8.090(2)
_cell_measurement_reflns_used 60
_cell_measurement_temperature 203(2)
_cell_measurement_theta_max 12.5
_cell_measurement_theta_min 2.5
_cell_volume 389.55(17)
_computing_cell_refinement STADI4
_computing_data_collection 'STADI4 (Stoe & Cie, 1996a)'
_computing_data_reduction 'X-RED (Stoe & Cie, 1996b)'
_computing_molecular_graphics 'SCHAKAL88 (Keller, 1988)'
_computing_structure_refinement 'SHELXL97 (Sheldrick, 1997)'
_computing_structure_solution 'SHELXS86 (Sheldrick, 1990)'
_diffrn_ambient_temperature 203(2)
_diffrn_measured_fraction_theta_full 1.000
_diffrn_measured_fraction_theta_max 1.000
_diffrn_measurement_device 'Stoe Stadi-4'
_diffrn_measurement_method \w/2\q
_diffrn_radiation_monochromator graphite
_diffrn_radiation_source 'fine-focus sealed tube'
_diffrn_radiation_type MoKa
_diffrn_radiation_wavelength .71073
_diffrn_reflns_av_R_equivalents .028
_diffrn_reflns_av_sigmaI/netI .028
_diffrn_reflns_limit_h_max 8
_diffrn_reflns_limit_h_min -8
_diffrn_reflns_limit_k_max 10
_diffrn_reflns_limit_k_min -10
_diffrn_reflns_limit_l_max 10
_diffrn_reflns_limit_l_min -10
_diffrn_reflns_number 3392
_diffrn_reflns_theta_full 27.00
_diffrn_reflns_theta_max 27.00
_diffrn_reflns_theta_min 2.54
_diffrn_standards_decay_% 1.9
_diffrn_standards_interval_time 120
_diffrn_standards_number 1
_exptl_absorpt_coefficient_mu 9.009
_exptl_absorpt_correction_T_max .210
_exptl_absorpt_correction_T_min .120
_exptl_absorpt_correction_type \y-scan
_exptl_crystal_colour 'light yellow'
_exptl_crystal_density_diffrn 3.012
_exptl_crystal_density_meas ?
_exptl_crystal_description rod
_exptl_crystal_F_000 316
_exptl_crystal_size_max .70
_exptl_crystal_size_mid .23
_exptl_crystal_size_min .20
_refine_diff_density_max .85
_refine_diff_density_min -.85
_refine_ls_extinction_coef .0101(5)
_refine_ls_extinction_method 'SHELXL97 (Sheldrick, 1997)'
_refine_ls_goodness_of_fit_all 1.164
_refine_ls_goodness_of_fit_ref 1.169
_refine_ls_hydrogen_treatment refall
_refine_ls_matrix_type full
_refine_ls_number_parameters 101
_refine_ls_number_reflns 1697
_refine_ls_number_restraints 0
_refine_ls_restrained_S_all 1.163
_refine_ls_restrained_S_obs 1.169
_refine_ls_R_factor_all .017
_refine_ls_R_factor_gt .016
_refine_ls_shift/esd_mean .000
_refine_ls_shift/su_max .002
_refine_ls_structure_factor_coef Fsqd
_refine_ls_weighting_details 'w = 1/[s^2^(Fo^2^)+( 0.0132P)^2^+0.2331P] where P=(Fo^2^+2Fc^2^)/3'
_refine_ls_weighting_scheme calc
_refine_ls_wR_factor_all .039
_refine_ls_wR_factor_ref .039
_reflns_number_gt 1655
_reflns_number_total 1697
_reflns_threshold_expression I>2\s(I)
_cod_data_source_file br1264.cif
_cod_data_source_block I
_cod_depositor_comments
;
The following automatic conversions were performed:
'_geom_bond_publ_flag' value 'Y' changed to 'y' according to
'/home/saulius/struct/CIF-dictionaries/cif_core.dic' dictionary named
'cif_core.dic' version 2.4.1 from 2010-06-29 (9 times).

Automatic conversion script
Id: cif_fix_enum 1527 2010-12-29 10:47:43Z saulius 

The following automatic conversions were performed:

'_geom_bond_publ_flag' value 'Y' changed to 'y' according to
/home/saulius/struct/CIF-dictionaries/cif_core.dic dictionary named
'cif_core.dic' version 2.4.1 from 2010-06-29 (9
times).

'_geom_angle_publ_flag' value 'Y' changed to 'y' according
to /home/saulius/struct/CIF-dictionaries/cif_core.dic dictionary
named 'cif_core.dic' version 2.4.1 from 2010-06-29 (9 times).

Automatic conversion script
Id: cif_fix_values 1715 2011-07-08 13:25:40Z adriana 

The following automatic conversions were performed:

'_exptl_crystal_density_meas' value 'not measured' was changed to '?'
- the value is perceived as not measured.

Automatic conversion script
Id: cif_fix_values 3008 2015-01-20 13:52:24Z robertas 

The following automatic conversions were performed:

'_refine_ls_weighting_scheme' value 'calc w = 1/[s^2^(Fo^2^)+(
0.0132P)^2^+0.2331P] where P=(Fo^2^+2Fc^2^)/3' was changed to 'calc'.
New tag '_refine_ls_weighting_details' was created. The value of the
new tag was set to 'w = 1/[s^2^(Fo^2^)+( 0.0132P)^2^+0.2331P] where
P=(Fo^2^+2Fc^2^)/3'.

Automatic conversion script
Id: cif_fix_values 3143 2015-03-26 13:38:13Z robertas 
;
_cod_original_cell_volume 389.56(14)
_cod_database_code 2011405

loop_
_symmetry_equiv_pos_as_xyz
'x, y, z'
'-x, -y, -z'

loop_
_atom_site_label
_atom_site_fract_x
_atom_site_fract_y
_atom_site_fract_z
_atom_site_U_iso_or_equiv
_atom_site_adp_type
_atom_site_calc_flag
_atom_site_refinement_flags
_atom_site_occupancy
_atom_site_disorder_assembly
_atom_site_disorder_group
_atom_site_type_symbol
Ba1 .32579(2) .46527(2) .220416(16) .01981(8) Uani d . 1 . . Ba
I1 .33266(3) .00528(2) .21475(2) .02986(8) Uani d . 1 . . I
O1 .0099(3) .3215(3) .3475(2) .0253(4) Uani d . 1 . . O
H1 .033(9) .230(7) .336(7) .084(18) Uiso d . 1 . . H
O2 .0588(4) .3352(3) -.0982(3) .0235(4) Uani d . 1 . . O
H21 .119(7) .344(5) -.164(5) .048(12) Uiso d . 1 . . H
H22 .025(7) .249(6) -.083(6) .049(13) Uiso d . 1 . . H
O3 .7104(4) .6799(3) .3350(3) .0266(4) Uani d . 1 . . O
H31 .791(7) .682(5) .425(5) .043(11) Uiso d . 1 . . H
H32 .664(7) .767(6) .328(6) .059(15) Uiso d . 1 . . H
O4 .6840(3) .3397(2) .4915(2) .0219(4) Uani d . 1 . . O
H41 .664(6) .253(5) .510(4) .028(10) Uiso d . 1 . . H
H42 .806(6) .320(5) .440(4) .038(9) Uiso d . 1 . . H
O5 .6542(3) .3453(3) .0720(2) .0230(4) Uani d . 1 . . O
H51 .629(6) .262(5) .046(5) .030(10) Uiso d . 1 . . H
H52 .789(6) .341(5) .164(5) .045(10) Uiso d . 1 . . H

loop_
_atom_site_aniso_label
_atom_site_aniso_U_11
_atom_site_aniso_U_22
_atom_site_aniso_U_33
_atom_site_aniso_U_12
_atom_site_aniso_U_13
_atom_site_aniso_U_23
Ba1 .01712(11) .02769(11) .01511(9) .00058(7) .00547(6) -.00024(6)
I1 .03501(13) .02009(11) .03310(11) .00150(8) .00779(8) .00002(8)
O1 .0273(10) .0250(10) .0268(9) .0023(9) .0129(7) -.0003(8)
O2 .0278(10) .0220(10) .0221(9) -.0009(8) .0094(7) -.0004(8)
O3 .0263(10) .0269(10) .0259(9) .0019(9) .0067(8) .0021(8)
O4 .0251(10) .0208(9) .0226(8) .0011(8) .0112(7) .0013(7)
O5 .0259(10) .0203(9) .0238(9) .0017(8) .0089(7) -.0013(8)

loop_
_atom_type_symbol
_atom_type_description
_atom_type_scat_dispersion_real
_atom_type_scat_dispersion_imag
_atom_type_scat_source
H H .0000 .0000 'International Tables Vol C Tables 4.2.6.8 and 6.1.1.4'
O O .0106 .0060 'International Tables Vol C Tables 4.2.6.8 and 6.1.1.4'
I I -.4742 1.8119 'International Tables Vol C Tables 4.2.6.8 and 6.1.1.4'
Ba Ba -.3244 2.2819 'International Tables Vol C Tables 4.2.6.8 and 6.1.1.4'

loop_
_geom_angle_atom_site_label_1
_geom_angle_atom_site_label_2
_geom_angle_atom_site_label_3
_geom_angle_site_symmetry_1
_geom_angle_site_symmetry_3
_geom_angle
_geom_angle_publ_flag
O1 Ba1 O4 . 2_666 73.87(6) ?
O1 Ba1 O2 . . 83.94(7) ?
O4 Ba1 O2 2_666 . 143.39(6) ?
O1 Ba1 O4 . . 93.02(6) ?
O4 Ba1 O4 2_666 . 76.71(7) ?
O2 Ba1 O4 . . 134.25(6) ?
O1 Ba1 O2 . 2_565 74.64(6) ?
O4 Ba1 O2 2_666 2_565 75.37(6) ?
O2 Ba1 O2 . 2_565 70.81(7) ?
O4 Ba1 O2 . 2_565 151.65(6) ?
O1 Ba1 O5 . . 135.23(6) ?
O4 Ba1 O5 2_666 . 137.21(6) ?
O2 Ba1 O5 . . 78.50(6) ?
O4 Ba1 O5 . . 71.98(6) ?
O2 Ba1 O5 2_565 . 134.27(6) ?
O1 Ba1 O5 . 2_665 138.41(6) ?
O4 Ba1 O5 2_666 2_665 114.03(6) ?
O2 Ba1 O5 . 2_665 65.86(7) ?
O4 Ba1 O5 . 2_665 128.48(6) ?
O2 Ba1 O5 2_565 2_665 68.92(7) ?
O5 Ba1 O5 . 2_665 67.88(7) ?
O1 Ba1 O3 . . 139.21(6) ?
O4 Ba1 O3 2_666 . 68.24(7) ?
O2 Ba1 O3 . . 136.43(7) ?
O4 Ba1 O3 . . 64.36(6) ?
O2 Ba1 O3 2_565 . 108.77(6) ?
O5 Ba1 O3 . . 72.20(7) ?
O5 Ba1 O3 2_665 . 73.46(7) ?
O1 Ba1 I1 . . 66.61(5) y
O4 Ba1 I1 2_666 . 124.35(4) y
O2 Ba1 I1 . . 68.82(5) y
O4 Ba1 I1 . . 68.22(5) y
O2 Ba1 I1 2_565 . 125.79(5) y
O5 Ba1 I1 . . 68.66(5) y
O5 Ba1 I1 2_665 . 121.58(5) y
O3 Ba1 I1 . . 125.38(5) y
O1 Ba1 Ba1 . 2_666 81.81(5) ?
O4 Ba1 Ba1 2_666 2_666 38.59(4) ?
O2 Ba1 Ba1 . 2_666 163.02(5) ?
O4 Ba1 Ba1 . 2_666 38.12(4) ?
O2 Ba1 Ba1 2_565 2_666 113.81(5) ?
O5 Ba1 Ba1 . 2_666 105.50(5) ?
O5 Ba1 Ba1 2_665 2_666 131.08(5) ?
O3 Ba1 Ba1 . 2_666 59.18(5) ?
I1 Ba1 Ba1 . 2_666 96.90(3) ?
O1 Ba1 Ba1 . 2_565 76.83(4) ?
O4 Ba1 Ba1 2_666 2_565 109.49(5) ?
O2 Ba1 Ba1 . 2_565 35.64(4) ?
O4 Ba1 Ba1 . 2_565 165.59(4) ?
O2 Ba1 Ba1 2_565 2_565 35.17(4) ?
O5 Ba1 Ba1 . 2_565 108.00(4) ?
O5 Ba1 Ba1 2_665 2_565 61.88(5) ?
O3 Ba1 Ba1 . 2_565 129.82(5) ?
I1 Ba1 Ba1 . 2_565 98.07(4) ?
Ba1 Ba1 Ba1 2_666 2_565 146.348(18) ?
O1 Ba1 Ba1 . 2_665 151.48(5) ?
O4 Ba1 Ba1 2_666 2_665 133.43(5) ?
O2 Ba1 Ba1 . 2_665 68.49(5) ?
O4 Ba1 Ba1 . 2_665 100.90(4) ?
O2 Ba1 Ba1 2_565 2_665 101.73(5) ?
O5 Ba1 Ba1 . 2_665 33.98(4) ?
O5 Ba1 Ba1 2_665 2_665 33.91(4) ?
O3 Ba1 Ba1 . 2_665 69.16(5) ?
I1 Ba1 Ba1 . 2_665 95.55(3) ?
Ba1 Ba1 Ba1 2_666 2_665 123.866(17) ?
Ba1 Ba1 Ba1 2_565 2_665 84.363(19) ?
O1 Ba1 H1 . . 14.7(11) ?
O4 Ba1 H1 2_666 . 85.4(11) ?
O2 Ba1 H1 . . 78.8(10) ?
O4 Ba1 H1 . . 86.9(10) ?
O2 Ba1 H1 2_565 . 86.1(10) ?
O5 Ba1 H1 . . 120.6(11) ?
O5 Ba1 H1 2_665 . 141.6(10) ?
O3 Ba1 H1 . . 144.2(10) ?
I1 Ba1 H1 . . 51.9(11) ?
Ba1 Ba1 H1 2_666 . 85.1(10) ?
Ba1 Ba1 H1 2_565 . 80.8(10) ?
Ba1 Ba1 H1 2_665 . 141.2(11) ?
Ba1 O1 H1 . . 100(4) y
Ba1 O2 Ba1 . 2_565 109.19(7) ?
Ba1 O2 H21 . . 109(3) ?
Ba1 O2 H21 2_565 . 105(3) ?
Ba1 O2 H22 . . 107(3) ?
Ba1 O2 H22 2_565 . 110(3) ?
H21 O2 H22 . . 116(5) ?
Ba1 O3 H31 . . 126(3) ?
Ba1 O3 H32 . . 105(3) ?
H31 O3 H32 . . 102(4) ?
Ba1 O4 Ba1 2_666 . 103.29(7) ?
Ba1 O4 H41 2_666 . 108(3) ?
Ba1 O4 H41 . . 111(3) ?
Ba1 O4 H42 2_666 . 130(2) ?
Ba1 O4 H42 . . 105.8(19) ?
H41 O4 H42 . . 97(4) ?
Ba1 O5 Ba1 . 2_665 112.12(7) ?
Ba1 O5 H51 . . 109(3) ?
Ba1 O5 H51 2_665 . 109(3) ?
Ba1 O5 H52 . . 106(2) ?
Ba1 O5 H52 2_665 . 116(2) ?
H51 O5 H52 . . 105(4) ?

loop_
_geom_bond_atom_site_label_1
_geom_bond_atom_site_label_2
_geom_bond_site_symmetry_2
_geom_bond_distance
_geom_bond_publ_flag
Ba1 O1 . 2.731(2) y
Ba1 O4 2_666 2.815(2) y
Ba1 O2 . 2.815(2) y
Ba1 O4 . 2.844(2) y
Ba1 O2 2_565 2.848(2) y
Ba1 O5 . 2.848(2) y
Ba1 O5 2_665 2.853(2) y
Ba1 O3 . 2.863(2) y
Ba1 I1 . 3.6928(8) y
Ba1 Ba1 2_666 4.4378(14) ?
Ba1 Ba1 2_565 4.6156(18) ?
Ba1 Ba1 2_665 4.7296(11) ?
Ba1 H1 . 2.96(5) ?
O1 H1 . .76(6) ?
O2 Ba1 2_565 2.848(2) ?
O2 H21 . .74(4) ?
O2 H22 . .74(5) ?
O3 H31 . .75(4) ?
O3 H32 . .76(5) ?
O4 Ba1 2_666 2.815(2) ?
O4 H41 . .73(4) ?
O4 H42 . .99(4) ?
O5 Ba1 2_665 2.853(2) ?
O5 H51 . .70(4) ?
O5 H52 . .95(4) ?

loop_
_geom_hbond_atom_site_label_D
_geom_hbond_atom_site_label_H
_geom_hbond_atom_site_label_A
_geom_hbond_site_symmetry_A
_geom_hbond_distance_DH
_geom_hbond_distance_HA
_geom_hbond_distance_DA
_geom_hbond_angle_DHA
O1 H1 I1 . .76(6) 2.99(6) 3.618(2) 142(5)
O2 H21 O3 2_665 .74(4) 1.99(5) 2.722(3) 169(5)
O2 H22 I1 2 .74(5) 2.96(5) 3.577(3) 142(4)
O2 H22 I1 . .74(5) 3.28(4) 3.748(2) 124(4)
O3 H31 O1 2_666 .75(4) 1.90(4) 2.653(3) 178(4)
O3 H32 I1 1_565 .76(5) 2.80(4) 3.501(2) 155(4)
O4 H41 I1 2_656 .73(4) 3.05(4) 3.681(2) 147(3)
O4 H41 I1 . .73(4) 3.30(4) 3.733(2) 122(3)
O4 H42 O1 1_655 .99(4) 1.66(4) 2.639(3) 171(3)
O5 H51 I1 . .70(4) 3.31(4) 3.754(2) 124(4)
O5 H51 I1 2_655 .70(4) 3.06(4) 3.652(2) 144(4)
O5 H52 O1 1_655 .95(4) 1.72(4) 2.663(3) 172(3)
